data_2230776
loop_
_publ_author_name
'Deng, Xiang'
'Wu, Di'
'Huang, Xiaomei'
'Luo, Feihua'

_publ_section_title
;
 4-[Bis(1<i>H</i>-indol-3-yl)methyl]benzonitrile
;
_journal_coeditor_code LH5252
_journal_issue 7
_journal_name_full 'Acta Crystallographica Section E'
_journal_page_first o1603
_journal_paper_doi 10.1107/S1600536811020411
_journal_volume 67
_journal_year 2011
_chemical_formula_iupac 'C24 H17 N3'
_chemical_formula_moiety 'C24 H17 N3'
_chemical_formula_sum 'C24 H17 N3'
_chemical_formula_weight 347.41
_chemical_name_systematic
;
4-[Bis(1<i>H</i>-indol-3-yl)methyl]benzonitrile
;
_space_group_IT_number 14
_symmetry_cell_setting monoclinic
_symmetry_space_group_name_Hall '-P 2ybc'
_symmetry_space_group_name_H-M 'P 1 21/c 1'
_atom_sites_solution_hydrogens geom
_atom_sites_solution_primary direct
_atom_sites_solution_secondary difmap
_audit_creation_method SHELXL-97
_cell_angle_alpha 90.00
_cell_angle_beta 100.562(3)
_cell_angle_gamma 90.00
_cell_formula_units_Z 4
_cell_length_a 9.5882(12)
_cell_length_b 19.155(3)
_cell_length_c 10.3801(13)
_cell_measurement_reflns_used 3543
_cell_measurement_temperature 296(2)
_cell_measurement_theta_max 24.61
_cell_measurement_theta_min 2.86
_cell_volume 1874.1(4)
_computing_cell_refinement 'SAINT (Bruker, 2007)'
_computing_data_collection 'SMART (Bruker, 2007)'
_computing_data_reduction 'SAINT (Bruker, 2007)'
_computing_molecular_graphics 'PLATON (Spek, 2009)'
_computing_publication_material 'SHELXTL (Sheldrick, 2008)'
_computing_structure_refinement 'SHELXL97 (Sheldrick, 2008)'
_computing_structure_solution 'SHELXS97 (Sheldrick, 2008)'
_diffrn_ambient_temperature 296(2)
_diffrn_measured_fraction_theta_full 0.999
_diffrn_measured_fraction_theta_max 0.999
_diffrn_measurement_device_type 'Bruker SMART CCD'
_diffrn_measurement_method '\f and \w'
_diffrn_radiation_monochromator graphite
_diffrn_radiation_source 'fine-focus sealed tube'
_diffrn_radiation_type MoK\a
_diffrn_radiation_wavelength 0.71073
_diffrn_reflns_av_R_equivalents 0.0361
_diffrn_reflns_av_sigmaI/netI 0.0283
_diffrn_reflns_limit_h_max 11
_diffrn_reflns_limit_h_min -11
_diffrn_reflns_limit_k_max 22
_diffrn_reflns_limit_k_min -22
_diffrn_reflns_limit_l_max 12
_diffrn_reflns_limit_l_min -12
_diffrn_reflns_number 14081
_diffrn_reflns_theta_full 25.00
_diffrn_reflns_theta_max 25.00
_diffrn_reflns_theta_min 2.13
_exptl_absorpt_coefficient_mu 0.074
_exptl_absorpt_correction_type none
_exptl_crystal_colour colourless
_exptl_crystal_density_diffrn 1.231
_exptl_crystal_density_method 'not measured'
_exptl_crystal_description block
_exptl_crystal_F_000 728
_exptl_crystal_size_max 0.20
_exptl_crystal_size_mid 0.15
_exptl_crystal_size_min 0.09
_refine_diff_density_max 0.151
_refine_diff_density_min -0.134
_refine_ls_extinction_coef 0.030(2)
_refine_ls_extinction_expression Fc^*^=kFc[1+0.001xFc^2^\l^3^/sin(2\q)]^-1/4^
_refine_ls_extinction_method 'SHELXL97 (Sheldrick, 2008)'
_refine_ls_goodness_of_fit_ref 1.047
_refine_ls_hydrogen_treatment mixed
_refine_ls_matrix_type full
_refine_ls_number_parameters 253
_refine_ls_number_reflns 3292
_refine_ls_number_restraints 0
_refine_ls_restrained_S_all 1.047
_refine_ls_R_factor_all 0.0544
_refine_ls_R_factor_gt 0.0410
_refine_ls_shift/su_max 0.000
_refine_ls_shift/su_mean 0.000
_refine_ls_structure_factor_coef Fsqd
_refine_ls_weighting_details 'calc w=1/[\s^2^(Fo^2^)+(0.0494P)^2^+0.3483P] where P=(Fo^2^+2Fc^2^)/3'
_refine_ls_weighting_scheme calc
_refine_ls_wR_factor_gt 0.1020
_refine_ls_wR_factor_ref 0.1099
_reflns_number_gt 2613
_reflns_number_total 3292
_reflns_threshold_expression I>2\s(I)
_cod_data_source_file lh5252.cif
_cod_data_source_block I
_cod_original_sg_symbol_H-M 'P 21/c'
_cod_database_code 2230776
_cod_database_fobs_code 2230776

loop_
_symmetry_equiv_pos_as_xyz
'x, y, z'
'-x, y+1/2, -z+1/2'
'-x, -y, -z'
'x, -y-1/2, z-1/2'

loop_
_atom_site_type_symbol
_atom_site_label
_atom_site_fract_x
_atom_site_fract_y
_atom_site_fract_z
_atom_site_U_iso_or_equiv
_atom_site_adp_type
_atom_site_calc_flag
_atom_site_refinement_flags
_atom_site_occupancy
_atom_site_symmetry_multiplicity
_atom_site_disorder_assembly
_atom_site_disorder_group
C C1 0.58636(15) 0.10803(8) 0.05439(14) 0.0403(4) Uani d . 1 1 . .
H H1 0.5637 0.0581 0.0542 0.048 Uiso calc R 1 1 . .
C C2 0.62867(15) 0.12277(7) -0.07541(15) 0.0403(4) Uani d . 1 1 . .
C C3 0.54762(15) 0.10350(8) -0.20061(15) 0.0421(4) Uani d . 1 1 . .
C C4 0.41722(17) 0.06995(9) -0.23996(16) 0.0520(4) Uani d . 1 1 . .
H H4 0.3633 0.0566 -0.1782 0.062 Uiso calc R 1 1 . .
C C5 0.3700(2) 0.05705(10) -0.37001(18) 0.0652(5) Uani d . 1 1 . .
H H5 0.2839 0.0342 -0.3963 0.078 Uiso calc R 1 1 . .
C C6 0.4482(2) 0.07750(11) -0.46368(19) 0.0690(5) Uani d . 1 1 . .
H H6 0.4132 0.0685 -0.5517 0.083 Uiso calc R 1 1 . .
C C7 0.5762(2) 0.11079(10) -0.42865(17) 0.0627(5) Uani d . 1 1 . .
H H7 0.6286 0.1242 -0.4915 0.075 Uiso calc R 1 1 . .
C C8 0.62532(16) 0.12383(8) -0.29631(16) 0.0467(4) Uani d . 1 1 . .
C C9 0.74842(16) 0.15361(8) -0.10002(17) 0.0477(4) Uani d . 1 1 . .
H H9 0.8208 0.1714 -0.0365 0.057 Uiso calc R 1 1 . .
C C10 0.70384(15) 0.11951(8) 0.16965(15) 0.0419(4) Uani d . 1 1 . .
C C11 0.82977(15) 0.07764(8) 0.20221(15) 0.0425(4) Uani d . 1 1 . .
C C12 0.88333(17) 0.02088(9) 0.14286(17) 0.0526(4) Uani d . 1 1 . .
H H12 0.8366 0.0042 0.0623 0.063 Uiso calc R 1 1 . .
C C13 1.00687(19) -0.01001(10) 0.2058(2) 0.0657(5) Uani d . 1 1 . .
H H13 1.0432 -0.0481 0.1674 0.079 Uiso calc R 1 1 . .
C C14 1.0784(2) 0.01494(11) 0.3263(2) 0.0686(5) Uani d . 1 1 . .
H H14 1.1610 -0.0073 0.3671 0.082 Uiso calc R 1 1 . .
C C15 1.02992(19) 0.07111(11) 0.38510(18) 0.0624(5) Uani d . 1 1 . .
H H15 1.0783 0.0878 0.4650 0.075 Uiso calc R 1 1 . .
C C16 0.90608(16) 0.10251(9) 0.32187(15) 0.0496(4) Uani d . 1 1 . .
C C17 0.71121(17) 0.16730(9) 0.26731(16) 0.0517(4) Uani d . 1 1 . .
H H17 0.6434 0.2015 0.2715 0.062 Uiso calc R 1 1 . .
C C18 0.45208(15) 0.14628(8) 0.07105(15) 0.0422(4) Uani d . 1 1 . .
C C19 0.42852(19) 0.21445(10) 0.0326(2) 0.0742(6) Uani d . 1 1 . .
H H19 0.4949 0.2373 -0.0072 0.089 Uiso calc R 1 1 . .
C C20 0.3091(2) 0.24975(10) 0.0516(2) 0.0786(7) Uani d . 1 1 . .
H H20 0.2961 0.2962 0.0262 0.094 Uiso calc R 1 1 . .
C C21 0.20928(16) 0.21613(9) 0.10831(17) 0.0528(4) Uani d . 1 1 . .
C C22 0.23052(18) 0.14779(10) 0.14648(19) 0.0647(5) Uani d . 1 1 . .
H H22 0.1631 0.1246 0.1846 0.078 Uiso calc R 1 1 . .
C C23 0.35136(17) 0.11352(9) 0.12836(17) 0.0569(5) Uani d . 1 1 . .
H H23 0.3653 0.0673 0.1554 0.068 Uiso calc R 1 1 . .
C C24 0.08275(18) 0.25223(10) 0.12602(18) 0.0602(5) Uani d . 1 1 . .
N N1 -0.01856(16) 0.28075(10) 0.13748(17) 0.0757(5) Uani d . 1 1 . .
N N2 0.83216(15) 0.15817(8) 0.35857(15) 0.0585(4) Uani d . 1 1 . .
H H2A 0.856(2) 0.1831(12) 0.434(2) 0.088(7) Uiso d . 1 1 . .
N N3 0.74724(15) 0.15470(7) -0.23225(15) 0.0539(4) Uani d . 1 1 . .
H H3A 0.814(2) 0.1722(10) -0.2680(19) 0.069(6) Uiso d . 1 1 . .

loop_
_atom_site_aniso_label
_atom_site_aniso_U_11
_atom_site_aniso_U_22
_atom_site_aniso_U_33
_atom_site_aniso_U_12
_atom_site_aniso_U_13
_atom_site_aniso_U_23
C1 0.0363(8) 0.0372(8) 0.0485(9) 0.0003(6) 0.0109(7) 0.0017(7)
C2 0.0330(7) 0.0403(8) 0.0488(9) 0.0030(6) 0.0102(7) 0.0026(7)
C3 0.0387(8) 0.0405(8) 0.0478(9) 0.0061(7) 0.0101(7) 0.0065(7)
C4 0.0448(9) 0.0555(10) 0.0540(10) -0.0033(8) 0.0051(8) 0.0092(8)
C5 0.0619(11) 0.0678(12) 0.0594(12) -0.0042(9) -0.0057(9) 0.0031(9)
C6 0.0797(14) 0.0726(13) 0.0498(11) 0.0064(11) -0.0007(10) 0.0013(9)
C7 0.0752(13) 0.0673(12) 0.0496(11) 0.0144(10) 0.0219(9) 0.0124(9)
C8 0.0446(9) 0.0450(9) 0.0530(10) 0.0077(7) 0.0152(7) 0.0085(7)
C9 0.0383(8) 0.0484(9) 0.0574(10) -0.0027(7) 0.0118(7) 0.0019(7)
C10 0.0369(8) 0.0449(9) 0.0455(9) -0.0026(6) 0.0119(7) 0.0005(7)
C11 0.0366(8) 0.0479(9) 0.0443(9) -0.0022(7) 0.0110(7) 0.0054(7)
C12 0.0470(9) 0.0536(10) 0.0576(10) 0.0024(8) 0.0109(8) 0.0013(8)
C13 0.0561(11) 0.0599(11) 0.0824(14) 0.0144(9) 0.0163(10) 0.0089(10)
C14 0.0497(10) 0.0788(14) 0.0744(13) 0.0089(10) 0.0035(10) 0.0259(11)
C15 0.0503(10) 0.0829(14) 0.0511(10) -0.0064(10) 0.0017(8) 0.0153(10)
C16 0.0430(9) 0.0604(10) 0.0465(9) -0.0070(8) 0.0110(7) 0.0066(8)
C17 0.0434(9) 0.0565(10) 0.0567(10) -0.0002(8) 0.0131(8) -0.0054(8)
C18 0.0351(8) 0.0442(9) 0.0483(9) -0.0013(6) 0.0108(7) 0.0011(7)
C19 0.0574(11) 0.0509(11) 0.1275(18) 0.0076(9) 0.0519(12) 0.0222(11)
C20 0.0654(12) 0.0509(11) 0.1321(19) 0.0138(9) 0.0516(13) 0.0227(11)
C21 0.0400(9) 0.0618(11) 0.0593(10) 0.0086(8) 0.0163(8) 0.0024(8)
C22 0.0508(10) 0.0704(12) 0.0821(13) 0.0072(9) 0.0362(9) 0.0218(10)
C23 0.0503(10) 0.0539(10) 0.0723(12) 0.0079(8) 0.0264(9) 0.0198(9)
C24 0.0460(10) 0.0738(12) 0.0634(12) 0.0099(9) 0.0171(8) 0.0044(9)
N1 0.0533(9) 0.0929(13) 0.0860(12) 0.0226(9) 0.0265(8) 0.0099(9)
N2 0.0539(9) 0.0728(10) 0.0486(9) -0.0063(8) 0.0088(7) -0.0127(8)
N3 0.0445(8) 0.0587(9) 0.0643(10) -0.0013(7) 0.0253(7) 0.0109(7)

loop_
_atom_type_symbol
_atom_type_description
_atom_type_scat_dispersion_real
_atom_type_scat_dispersion_imag
_atom_type_scat_source
C C 0.0033 0.0016 'International Tables Vol C Tables 4.2.6.8 and 6.1.1.4'
H H 0.0000 0.0000 'International Tables Vol C Tables 4.2.6.8 and 6.1.1.4'
N N 0.0061 0.0033 'International Tables Vol C Tables 4.2.6.8 and 6.1.1.4'

loop_
_geom_angle_atom_site_label_1
_geom_angle_atom_site_label_2
_geom_angle_atom_site_label_3
_geom_angle_site_symmetry_1
_geom_angle_site_symmetry_3
_geom_angle
_geom_angle_publ_flag
C10 C1 C2 . . 113.60(12) ?
C10 C1 C18 . . 111.50(12) ?
C2 C1 C18 . . 112.65(12) ?
C10 C1 H1 . . 106.1 ?
C2 C1 H1 . . 106.1 ?
C18 C1 H1 . . 106.1 ?
C9 C2 C3 . . 106.14(13) ?
C9 C2 C1 . . 128.86(14) ?
C3 C2 C1 . . 124.97(13) ?
C4 C3 C8 . . 118.91(15) ?
C4 C3 C2 . . 133.59(14) ?
C8 C3 C2 . . 107.49(13) ?
C5 C4 C3 . . 119.26(16) ?
C5 C4 H4 . . 120.4 ?
C3 C4 H4 . . 120.4 ?
C4 C5 C6 . . 121.14(18) ?
C4 C5 H5 . . 119.4 ?
C6 C5 H5 . . 119.4 ?
C7 C6 C5 . . 121.16(18) ?
C7 C6 H6 . . 119.4 ?
C5 C6 H6 . . 119.4 ?
C6 C7 C8 . . 118.03(17) ?
C6 C7 H7 . . 121.0 ?
C8 C7 H7 . . 121.0 ?
N3 C8 C7 . . 131.44(16) ?
N3 C8 C3 . . 107.05(14) ?
C7 C8 C3 . . 121.50(16) ?
C2 C9 N3 . . 110.08(15) ?
C2 C9 H9 . . 125.0 ?
N3 C9 H9 . . 125.0 ?
C17 C10 C11 . . 105.91(14) ?
C17 C10 C1 . . 128.49(14) ?
C11 C10 C1 . . 125.50(13) ?
C12 C11 C16 . . 118.77(14) ?
C12 C11 C10 . . 133.90(15) ?
C16 C11 C10 . . 107.31(14) ?
C13 C12 C11 . . 118.70(17) ?
C13 C12 H12 . . 120.7 ?
C11 C12 H12 . . 120.7 ?
C12 C13 C14 . . 121.11(18) ?
C12 C13 H13 . . 119.4 ?
C14 C13 H13 . . 119.4 ?
C15 C14 C13 . . 121.38(17) ?
C15 C14 H14 . . 119.3 ?
C13 C14 H14 . . 119.3 ?
C14 C15 C16 . . 117.70(17) ?
C14 C15 H15 . . 121.2 ?
C16 C15 H15 . . 121.2 ?
N2 C16 C15 . . 130.37(17) ?
N2 C16 C11 . . 107.29(14) ?
C15 C16 C11 . . 122.30(17) ?
C10 C17 N2 . . 110.63(15) ?
C10 C17 H17 . . 124.7 ?
N2 C17 H17 . . 124.7 ?
C19 C18 C23 . . 117.96(14) ?
C19 C18 C1 . . 121.60(13) ?
C23 C18 C1 . . 120.43(14) ?
C18 C19 C20 . . 121.58(16) ?
C18 C19 H19 . . 119.2 ?
C20 C19 H19 . . 119.2 ?
C21 C20 C19 . . 119.69(17) ?
C21 C20 H20 . . 120.2 ?
C19 C20 H20 . . 120.2 ?
C22 C21 C20 . . 119.55(15) ?
C22 C21 C24 . . 120.41(16) ?
C20 C21 C24 . . 120.04(16) ?
C21 C22 C23 . . 120.03(15) ?
C21 C22 H22 . . 120.0 ?
C23 C22 H22 . . 120.0 ?
C22 C23 C18 . . 121.19(16) ?
C22 C23 H23 . . 119.4 ?
C18 C23 H23 . . 119.4 ?
N1 C24 C21 . . 178.7(2) ?
C17 N2 C16 . . 108.82(14) ?
C17 N2 H2A . . 125.3(14) ?
C16 N2 H2A . . 125.7(14) ?
C8 N3 C9 . . 109.24(13) ?
C8 N3 H3A . . 126.3(13) ?
C9 N3 H3A . . 124.4(13) ?

loop_
_geom_bond_atom_site_label_1
_geom_bond_atom_site_label_2
_geom_bond_site_symmetry_2
_geom_bond_distance
_geom_bond_publ_flag
C1 C10 . 1.502(2) ?
C1 C2 . 1.503(2) ?
C1 C18 . 1.519(2) ?
C1 H1 . 0.9800 ?
C2 C9 . 1.356(2) ?
C2 C3 . 1.435(2) ?
C3 C4 . 1.399(2) ?
C3 C8 . 1.402(2) ?
C4 C5 . 1.366(2) ?
C4 H4 . 0.9300 ?
C5 C6 . 1.389(3) ?
C5 H5 . 0.9300 ?
C6 C7 . 1.371(3) ?
C6 H6 . 0.9300 ?
C7 C8 . 1.391(2) ?
C7 H7 . 0.9300 ?
C8 N3 . 1.369(2) ?
C9 N3 . 1.371(2) ?
C9 H9 . 0.9300 ?
C10 C17 . 1.358(2) ?
C10 C11 . 1.437(2) ?
C11 C12 . 1.393(2) ?
C11 C16 . 1.404(2) ?
C12 C13 . 1.377(2) ?
C12 H12 . 0.9300 ?
C13 C14 . 1.396(3) ?
C13 H13 . 0.9300 ?
C14 C15 . 1.361(3) ?
C14 H14 . 0.9300 ?
C15 C16 . 1.384(2) ?
C15 H15 . 0.9300 ?
C16 N2 . 1.372(2) ?
C17 N2 . 1.368(2) ?
C17 H17 . 0.9300 ?
C18 C19 . 1.372(2) ?
C18 C23 . 1.375(2) ?
C19 C20 . 1.375(2) ?
C19 H19 . 0.9300 ?
C20 C21 . 1.373(2) ?
C20 H20 . 0.9300 ?
C21 C22 . 1.372(2) ?
C21 C24 . 1.437(2) ?
C22 C23 . 1.374(2) ?
C22 H22 . 0.9300 ?
C23 H23 . 0.9300 ?
C24 N1 . 1.140(2) ?
N2 H2A . 0.91(2) ?
N3 H3A . 0.86(2) ?

loop_
_geom_hbond_atom_site_label_D
_geom_hbond_atom_site_label_H
_geom_hbond_atom_site_label_A
_geom_hbond_site_symmetry_A
_geom_hbond_distance_DH
_geom_hbond_distance_HA
_geom_hbond_distance_DA
_geom_hbond_angle_DHA
N3 H3A N1 4_665 0.86(2) 2.22(2) 3.084(2) 178.6(18)
N2 H2A N1 4_666 0.91(2) 2.34(2) 3.206(2) 160.3(19)

loop_
_geom_torsion_atom_site_label_1
_geom_torsion_atom_site_label_2
_geom_torsion_atom_site_label_3
_geom_torsion_atom_site_label_4
_geom_torsion_site_symmetry_1
_geom_torsion_site_symmetry_2
_geom_torsion_site_symmetry_3
_geom_torsion_site_symmetry_4
_geom_torsion
_geom_torsion_publ_flag
C10 C1 C2 C9 . . . . -10.3(2) ?
C18 C1 C2 C9 . . . . 117.73(17) ?
C10 C1 C2 C3 . . . . 167.30(13) ?
C18 C1 C2 C3 . . . . -64.69(18) ?
C9 C2 C3 C4 . . . . 179.30(17) ?
C1 C2 C3 C4 . . . . 1.3(3) ?
C9 C2 C3 C8 . . . . 0.43(16) ?
C1 C2 C3 C8 . . . . -177.61(13) ?
C8 C3 C4 C5 . . . . 0.9(2) ?
C2 C3 C4 C5 . . . . -177.91(16) ?
C3 C4 C5 C6 . . . . -0.9(3) ?
C4 C5 C6 C7 . . . . 0.6(3) ?
C5 C6 C7 C8 . . . . -0.3(3) ?
C6 C7 C8 N3 . . . . 179.15(17) ?
C6 C7 C8 C3 . . . . 0.3(3) ?
C4 C3 C8 N3 . . . . -179.68(14) ?
C2 C3 C8 N3 . . . . -0.62(17) ?
C4 C3 C8 C7 . . . . -0.6(2) ?
C2 C3 C8 C7 . . . . 178.47(14) ?
C3 C2 C9 N3 . . . . -0.08(17) ?
C1 C2 C9 N3 . . . . 177.86(14) ?
C2 C1 C10 C17 . . . . 115.39(17) ?
C18 C1 C10 C17 . . . . -13.2(2) ?
C2 C1 C10 C11 . . . . -68.78(18) ?
C18 C1 C10 C11 . . . . 162.63(13) ?
C17 C10 C11 C12 . . . . 179.63(17) ?
C1 C10 C11 C12 . . . . 3.0(3) ?
C17 C10 C11 C16 . . . . 1.12(17) ?
C1 C10 C11 C16 . . . . -175.49(14) ?
C16 C11 C12 C13 . . . . 2.0(2) ?
C10 C11 C12 C13 . . . . -176.41(16) ?
C11 C12 C13 C14 . . . . -0.5(3) ?
C12 C13 C14 C15 . . . . -0.8(3) ?
C13 C14 C15 C16 . . . . 0.5(3) ?
C14 C15 C16 N2 . . . . 178.63(17) ?
C14 C15 C16 C11 . . . . 1.1(2) ?
C12 C11 C16 N2 . . . . 179.62(14) ?
C10 C11 C16 N2 . . . . -1.61(17) ?
C12 C11 C16 C15 . . . . -2.3(2) ?
C10 C11 C16 C15 . . . . 176.45(14) ?
C11 C10 C17 N2 . . . . -0.21(18) ?
C1 C10 C17 N2 . . . . 176.26(14) ?
C10 C1 C18 C19 . . . . 87.1(2) ?
C2 C1 C18 C19 . . . . -42.0(2) ?
C10 C1 C18 C23 . . . . -91.44(18) ?
C2 C1 C18 C23 . . . . 139.46(16) ?
C23 C18 C19 C20 . . . . 0.7(3) ?
C1 C18 C19 C20 . . . . -177.84(19) ?
C18 C19 C20 C21 . . . . -1.1(4) ?
C19 C20 C21 C22 . . . . 0.6(3) ?
C19 C20 C21 C24 . . . . -178.70(19) ?
C20 C21 C22 C23 . . . . 0.2(3) ?
C24 C21 C22 C23 . . . . 179.56(18) ?
C21 C22 C23 C18 . . . . -0.6(3) ?
C19 C18 C23 C22 . . . . 0.2(3) ?
C1 C18 C23 C22 . . . . 178.74(16) ?
C10 C17 N2 C16 . . . . -0.81(19) ?
C15 C16 N2 C17 . . . . -176.35(17) ?
C11 C16 N2 C17 . . . . 1.50(18) ?
C7 C8 N3 C9 . . . . -178.39(17) ?
C3 C8 N3 C9 . . . . 0.58(17) ?
C2 C9 N3 C8 . . . . -0.32(18) ?

loop_
_cod_related_entry_id
_cod_related_entry_database
_cod_related_entry_code
1 ChemSpider 9362191
